data_4134269
loop_
_publ_author_name
'Gao, Ji-Xing'
'Zhang, Wan-Ying'
'Wu, Zheng-Guang'
'Zheng, You-Xuan'
'Fu, Da-Wei'

_publ_section_title
;
 Enantiomorphic Perovskite Ferroelectrics with Circularly Polarized
 Luminescence.
;
_journal_name_full 'Journal of the American Chemical Society'
_journal_paper_doi 10.1021/jacs.9b13291
_journal_year 2020
_chemical_absolute_configuration rm
_chemical_formula_moiety 'Br3 Mn, C4 H9 F N'
_chemical_formula_sum 'C4 H9 Br3 F Mn N'
_chemical_formula_weight 384.76
_space_group_crystal_system monoclinic
_space_group_IT_number 4
_space_group_name_Hall 'P 2yb'
_space_group_name_H-M_alt 'P 1 21 1'
_atom_sites_solution_hydrogens geom
_audit_creation_method SHELXL-2014/7
_cell_angle_alpha 90
_cell_angle_beta 113.64
_cell_angle_gamma 90
_cell_formula_units_Z 2
_cell_length_a 7.8540(11)
_cell_length_b 6.7448(9)
_cell_length_c 9.7912(14)
_cell_measurement_reflns_used 1560
_cell_measurement_temperature 223(2)
_cell_measurement_theta_max 30.9010
_cell_measurement_theta_min 3.7600
_cell_volume 475.15(11)
_computing_cell_refinement 'CrysAlisPro 1.171.39.46 (Rigaku OD, 2018)'
_computing_data_collection 'CrysAlisPro 1.171.39.46 (Rigaku OD, 2018)'
_computing_data_reduction 'CrysAlisPro 1.171.39.46 (Rigaku OD, 2018)'
_computing_molecular_graphics 'DIAMOND (Brandenburg & Putz, 2005)'
_computing_publication_material 'SHELXL-2014/7 (Sheldrick, 2014)'
_computing_structure_refinement 'SHELXL-2014/7 (Sheldrick, 2014)'
_computing_structure_solution 'SHELXL-2014/7 (Sheldrick, 2014)'
_diffrn_ambient_temperature 223(2)
_diffrn_measured_fraction_theta_full 0.908
_diffrn_measured_fraction_theta_max 0.909
_diffrn_measurement_device_type 'XtaLAB Synergy R, DW system, HyPix'
_diffrn_measurement_method 'four-circle diffractometer'
_diffrn_radiation_type MoK\a
_diffrn_radiation_wavelength 0.71073
_diffrn_reflns_av_R_equivalents 0.0349
_diffrn_reflns_av_unetI/netI 0.0331
_diffrn_reflns_Laue_measured_fraction_full 0.908
_diffrn_reflns_Laue_measured_fraction_max 0.909
_diffrn_reflns_limit_h_max 9
_diffrn_reflns_limit_h_min -8
_diffrn_reflns_limit_k_max 8
_diffrn_reflns_limit_k_min -7
_diffrn_reflns_limit_l_max 11
_diffrn_reflns_limit_l_min -11
_diffrn_reflns_number 2034
_diffrn_reflns_point_group_measured_fraction_full 0.917
_diffrn_reflns_point_group_measured_fraction_max 0.918
_diffrn_reflns_theta_full 25.232
_diffrn_reflns_theta_max 25.232
_diffrn_reflns_theta_min 2.831
_diffrn_source 'Rotating-anode X-ray tube'
_exptl_absorpt_coefficient_mu 13.950
_exptl_absorpt_correction_T_max 0.075
_exptl_absorpt_correction_T_min 0.061
_exptl_absorpt_correction_type multi-scan
_exptl_absorpt_process_details 'CrysAlisPro 1.171.39.46 (Rigaku OD, 2018)'
_exptl_crystal_colour Red
_exptl_crystal_density_diffrn 2.689
_exptl_crystal_description Prism
_exptl_crystal_F_000 358
_exptl_crystal_size_max 0.210
_exptl_crystal_size_mid 0.200
_exptl_crystal_size_min 0.200
_refine_diff_density_max 1.843
_refine_diff_density_min -1.242
_refine_diff_density_rms 0.271
_refine_ls_abs_structure_details
;
 Refined as an inversion twin.
;
_refine_ls_abs_structure_Flack 0.31(4)
_refine_ls_extinction_coef 0.0077(15)
_refine_ls_extinction_expression Fc^*^=kFc[1+0.001xFc^2^\l^3^/sin(2\q)]^-1/4^
_refine_ls_extinction_method 'SHELXL-2014/7 (Sheldrick 2014'
_refine_ls_goodness_of_fit_ref 1.001
_refine_ls_hydrogen_treatment constr
_refine_ls_matrix_type full
_refine_ls_number_parameters 93
_refine_ls_number_reflns 1560
_refine_ls_number_restraints 43
_refine_ls_restrained_S_all 0.992
_refine_ls_R_factor_all 0.0607
_refine_ls_R_factor_gt 0.0547
_refine_ls_shift/su_max 0.004
_refine_ls_shift/su_mean 0.001
_refine_ls_structure_factor_coef Fsqd
_refine_ls_weighting_details 'w=1/[\s^2^(Fo^2^)+(0.1052P)^2^+3.4896P] where P=(Fo^2^+2Fc^2^)/3'
_refine_ls_weighting_scheme calc
_refine_ls_wR_factor_gt 0.1506
_refine_ls_wR_factor_ref 0.1545
_reflns_Friedel_coverage 0.849
_reflns_Friedel_fraction_full 0.927
_reflns_Friedel_fraction_max 0.928
_reflns_number_gt 1091
_reflns_number_total 1560
_reflns_threshold_expression 'I > 2\s(I)'
_cod_data_source_file ja9b13291_si_004.cif
_cod_data_source_block P21
_cod_original_cell_volume 475.13(11)
_cod_original_sg_symbol_H-M 'P 21'
_cod_database_code 4134269
_shelx_shelxl_version_number 2014/7
_shelx_space_group_comment
;
The symmetry employed for this shelxl refinement is uniquely defined
by the following loop, which should always be used as a source of
symmetry information in preference to the above space-group names.
They are only intended as comments.
;
_shelx_estimated_absorpt_t_min 0.158
_shelx_estimated_absorpt_t_max 0.167

loop_
_space_group_symop_operation_xyz
'x, y, z'
'-x, y+1/2, -z'

loop_
_atom_site_label
_atom_site_type_symbol
_atom_site_fract_x
_atom_site_fract_y
_atom_site_fract_z
_atom_site_U_iso_or_equiv
_atom_site_adp_type
_atom_site_occupancy
_atom_site_site_symmetry_order
_atom_site_calc_flag
_atom_site_refinement_flags_posn
_atom_site_refinement_flags_adp
_atom_site_refinement_flags_occupancy
_atom_site_disorder_assembly
_atom_site_disorder_group
Mn1 Mn 0.0022(3) -0.0005(3) -0.0013(3) 0.0282(3) Uani 1 1 d . . . . .
Br1 Br -0.17656(9) 0.2477(2) 0.11499(7) 0.03452(17) Uani 1 1 d . . . . .
Br2 Br -0.11828(11) 0.25496(19) -0.23660(7) 0.0362(2) Uani 1 1 d . . . . .
Br3 Br 0.29095(9) 0.2485(3) 0.10757(8) 0.03513(19) Uani 1 1 d . . . . .
N1 N 0.6369(13) 0.8582(12) 0.2347(8) 0.050(3) Uani 1 1 d D U . . .
H1A H 0.7352 0.8713 0.2103 0.060 Uiso 1 1 calc R U . . .
H1B H 0.5378 0.9150 0.1627 0.060 Uiso 1 1 calc R U . . .
C1 C 0.676(2) 0.9569(17) 0.3804(10) 0.072(4) Uani 1 1 d D U . . .
H1C H 0.7770 1.0534 0.4036 0.087 Uiso 1 1 calc R U . . .
H1D H 0.5651 1.0251 0.3791 0.087 Uiso 1 1 calc R U . . .
C2 C 0.7304(13) 0.7931(15) 0.4902(10) 0.079(4) Uani 1 1 d D U . . .
H2 H 0.8452 0.8173 0.5804 0.095 Uiso 1 1 calc R U . . .
C3 C 0.731(2) 0.6018(19) 0.4078(11) 0.087(4) Uani 1 1 d D U . . .
H3A H 0.8555 0.5721 0.4139 0.105 Uiso 1 1 calc R U . . .
H3B H 0.6875 0.4903 0.4497 0.105 Uiso 1 1 calc R U . . .
F1 F 0.5722(13) 0.804(3) 0.5120(11) 0.157(5) Uani 1 1 d D U . . .
C4 C 0.5984(15) 0.6402(13) 0.2484(9) 0.041(3) Uani 1 1 d D U . . .
H4A H 0.4688 0.6175 0.2334 0.049 Uiso 1 1 calc R U . . .
H4B H 0.6282 0.5586 0.1782 0.049 Uiso 1 1 calc R U . . .

loop_
_atom_site_aniso_label
_atom_site_aniso_U_11
_atom_site_aniso_U_22
_atom_site_aniso_U_33
_atom_site_aniso_U_23
_atom_site_aniso_U_13
_atom_site_aniso_U_12
Mn1 0.0252(4) 0.0128(5) 0.0494(4) -0.0018(4) 0.0177(3) -0.0006(4)
Br1 0.0389(3) 0.0171(3) 0.0593(3) -0.0032(6) 0.0320(2) -0.0038(6)
Br2 0.0439(4) 0.0191(3) 0.0441(3) -0.0036(7) 0.0162(2) 0.0000(7)
Br3 0.0229(3) 0.0183(3) 0.0608(3) 0.0020(7) 0.0133(2) 0.0006(6)
N1 0.057(4) 0.041(4) 0.058(4) -0.002(3) 0.028(3) 0.014(4)
C1 0.076(6) 0.060(6) 0.070(5) -0.005(5) 0.019(4) 0.003(5)
C2 0.086(6) 0.084(7) 0.069(4) 0.000(5) 0.033(4) -0.001(5)
C3 0.095(7) 0.081(7) 0.082(6) 0.021(5) 0.032(4) -0.002(5)
F1 0.164(8) 0.179(12) 0.138(6) -0.024(7) 0.070(5) 0.003(8)
C4 0.043(4) 0.038(5) 0.044(4) -0.008(3) 0.020(3) 0.001(4)

loop_
_atom_type_symbol
_atom_type_description
_atom_type_scat_dispersion_real
_atom_type_scat_dispersion_imag
_atom_type_scat_source
C C 0.0033 0.0016 'International Tables Vol C Tables 4.2.6.8 and 6.1.1.4'
H H 0.0000 0.0000 'International Tables Vol C Tables 4.2.6.8 and 6.1.1.4'
N N 0.0061 0.0033 'International Tables Vol C Tables 4.2.6.8 and 6.1.1.4'
F F 0.0171 0.0103 'International Tables Vol C Tables 4.2.6.8 and 6.1.1.4'
Br Br -0.2901 2.4595 'International Tables Vol C Tables 4.2.6.8 and 6.1.1.4'
Mn Mn 0.3368 0.7283 'International Tables Vol C Tables 4.2.6.8 and 6.1.1.4'

loop_
_geom_angle_atom_site_label_1
_geom_angle_atom_site_label_2
_geom_angle_atom_site_label_3
_geom_angle
_geom_angle_site_symmetry_1
_geom_angle_site_symmetry_3
_geom_angle_publ_flag
Br3 Mn1 Br1 94.05(9) . 2_545 ?
Br3 Mn1 Br2 95.79(8) . 2_545 ?
Br1 Mn1 Br2 85.37(7) 2_545 2_545 ?
Br3 Mn1 Br3 179.09(13) . 2_545 ?
Br1 Mn1 Br3 86.66(8) 2_545 2_545 ?
Br2 Mn1 Br3 83.69(8) 2_545 2_545 ?
Br3 Mn1 Br1 86.79(8) . . ?
Br1 Mn1 Br1 178.92(12) 2_545 . ?
Br2 Mn1 Br1 93.86(10) 2_545 . ?
Br3 Mn1 Br1 92.50(9) 2_545 . ?
Br3 Mn1 Br2 83.77(8) . . ?
Br1 Mn1 Br2 96.40(10) 2_545 . ?
Br2 Mn1 Br2 178.20(12) 2_545 . ?
Br3 Mn1 Br2 96.72(8) 2_545 . ?
Br1 Mn1 Br2 84.37(7) . . ?
Mn1 Br1 Mn1 77.32(2) 2 . ?
Mn1 Br2 Mn1 76.94(2) 2 . ?
Mn1 Br3 Mn1 77.59(2) . 2 ?
C1 N1 C4 108.7(8) . . ?
C2 C1 N1 104.5(9) . . ?
F1 C2 C1 93.4(11) . . ?
F1 C2 C3 109.1(12) . . ?
C1 C2 C3 108.0(8) . . ?
C4 C3 C2 104.9(9) . . ?
C3 C4 N1 100.3(8) . . ?

loop_
_geom_bond_atom_site_label_1
_geom_bond_atom_site_label_2
_geom_bond_distance
_geom_bond_site_symmetry_2
_geom_bond_publ_flag
Mn1 Br3 2.676(3) . ?
Mn1 Br1 2.687(3) 2_545 ?
Mn1 Br2 2.697(3) 2_545 ?
Mn1 Br3 2.707(3) 2_545 ?
Mn1 Br1 2.712(3) . ?
Mn1 Br2 2.724(3) . ?
Br1 Mn1 2.687(3) 2 ?
Br2 Mn1 2.697(3) 2 ?
Br3 Mn1 2.707(3) 2 ?
N1 C1 1.490(12) . ?
N1 C4 1.518(11) . ?
C1 C2 1.481(13) . ?
C2 F1 1.344(14) . ?
C2 C3 1.522(14) . ?
C3 C4 1.510(12) . ?

loop_
_geom_torsion_atom_site_label_1
_geom_torsion_atom_site_label_2
_geom_torsion_atom_site_label_3
_geom_torsion_atom_site_label_4
_geom_torsion
_geom_torsion_site_symmetry_1
_geom_torsion_site_symmetry_2
_geom_torsion_site_symmetry_3
_geom_torsion_site_symmetry_4
_geom_torsion_publ_flag
C4 N1 C1 C2 20.8(14) . . . . ?
N1 C1 C2 F1 -108.8(12) . . . . ?
N1 C1 C2 C3 2.5(15) . . . . ?
F1 C2 C3 C4 75.7(13) . . . . ?
C1 C2 C3 C4 -24.5(15) . . . . ?
C2 C3 C4 N1 35.2(13) . . . . ?
C1 N1 C4 C3 -35.2(13) . . . . ?
